data_2240488
loop_
_publ_author_name
'Khanapure, Sharanbasappa'
'Rashinkar, Gajanan'
'Chhowala, Tarulata'
'Anthal, Sumati'
'Kant, Rajni'

_publ_section_title
;
 Crystal structure of
 <i>N</i>-[(2-hydroxynaphthalen-1-yl)(4-methylphenyl)methyl]acetamide
;
_journal_issue 4
_journal_name_full 'Acta Crystallographica Section E'
_journal_page_first o235
_journal_paper_doi 10.1107/S2056989015004661
_journal_volume 71
_journal_year 2015
_chemical_formula_iupac 'C20 H19 N O2'
_chemical_formula_moiety 'C20 H19 N O2'
_chemical_formula_sum 'C20 H19 N O2'
_chemical_formula_weight 305.36
_chemical_name_systematic
;
<i>N</i>-[(2-Hydroxynaphthalen-1-yl)(4-methylphenyl)methyl]acetamide
;
_space_group_IT_number 14
_symmetry_cell_setting monoclinic
_symmetry_space_group_name_Hall '-P 2yn'
_symmetry_space_group_name_H-M 'P 1 21/n 1'
_atom_sites_solution_hydrogens geom
_atom_sites_solution_primary direct
_atom_sites_solution_secondary difmap
_audit_creation_method SHELXL-97
_cell_angle_alpha 90.00
_cell_angle_beta 98.741(2)
_cell_angle_gamma 90.00
_cell_formula_units_Z 4
_cell_length_a 10.4324(4)
_cell_length_b 14.0786(5)
_cell_length_c 11.0356(4)
_cell_measurement_reflns_used 6588
_cell_measurement_temperature 296(2)
_cell_measurement_theta_max 28.24
_cell_measurement_theta_min 2.50
_cell_volume 1602.01(10)
_computing_cell_refinement
;
SAINT (Bruker, 2004)
;
_computing_data_collection
;
APEX2 (Bruker, 2004)
;
_computing_data_reduction
;
SAINT (Bruker, 2004)
;
_computing_molecular_graphics
;
SHELXTL (Sheldrick, 2008)
;
_computing_publication_material
;
SHELXTL (Sheldrick, 2008)
;
_computing_structure_refinement
;
SHELXL97 (Sheldrick, 2008)
;
_computing_structure_solution
;
SHELXS97 (Sheldrick, 2008)
;
_diffrn_ambient_temperature 296(2)
_diffrn_measured_fraction_theta_full 0.998
_diffrn_measured_fraction_theta_max 0.998
_diffrn_measurement_device_type 'Bruker APEXII CCD'
_diffrn_measurement_method '\f and \w scans'
_diffrn_radiation_monochromator graphite
_diffrn_radiation_source 'fine-focus sealed tube'
_diffrn_radiation_type MoK\a
_diffrn_radiation_wavelength 0.71073
_diffrn_reflns_av_R_equivalents 0.0198
_diffrn_reflns_av_sigmaI/netI 0.0178
_diffrn_reflns_limit_h_max 12
_diffrn_reflns_limit_h_min -12
_diffrn_reflns_limit_k_max 16
_diffrn_reflns_limit_k_min -15
_diffrn_reflns_limit_l_max 10
_diffrn_reflns_limit_l_min -13
_diffrn_reflns_number 12272
_diffrn_reflns_theta_full 25.00
_diffrn_reflns_theta_max 25.00
_diffrn_reflns_theta_min 2.36
_diffrn_standards_number 0
_exptl_absorpt_coefficient_mu 0.082
_exptl_absorpt_correction_T_max 0.9839
_exptl_absorpt_correction_T_min 0.9799
_exptl_absorpt_correction_type multi-scan
_exptl_absorpt_process_details
;
(SADABS; Bruker, 2004)
;
_exptl_crystal_colour colourless
_exptl_crystal_density_diffrn 1.266
_exptl_crystal_density_meas 1.264
_exptl_crystal_density_method 'not measured'
_exptl_crystal_description block
_exptl_crystal_F_000 648
_exptl_crystal_size_max 0.25
_exptl_crystal_size_mid 0.20
_exptl_crystal_size_min 0.20
_refine_diff_density_max 0.260
_refine_diff_density_min -0.163
_refine_ls_extinction_method none
_refine_ls_goodness_of_fit_ref 1.048
_refine_ls_hydrogen_treatment constr
_refine_ls_matrix_type full
_refine_ls_number_parameters 209
_refine_ls_number_reflns 2821
_refine_ls_number_restraints 0
_refine_ls_restrained_S_all 1.048
_refine_ls_R_factor_all 0.0495
_refine_ls_R_factor_gt 0.0413
_refine_ls_shift/su_max 0.000
_refine_ls_shift/su_mean 0.000
_refine_ls_structure_factor_coef Fsqd
_refine_ls_weighting_details 'calc w=1/[\s^2^(Fo^2^)+(0.0595P)^2^+0.5039P] where P=(Fo^2^+2Fc^2^)/3'
_refine_ls_weighting_scheme calc
_refine_ls_wR_factor_gt 0.1124
_refine_ls_wR_factor_ref 0.1221
_reflns_number_gt 2391
_reflns_number_total 2821
_reflns_threshold_expression I>2\s(I)
_cod_data_source_file hb7375sup1.cif
_cod_data_source_block I
_cod_original_sg_symbol_H-M 'P 21/n'
_cod_database_code 2240488
_cod_database_fobs_code 2240488

loop_
_symmetry_equiv_pos_as_xyz
'x, y, z'
'-x+1/2, y+1/2, -z+1/2'
'-x, -y, -z'
'x-1/2, -y-1/2, z-1/2'

loop_
_atom_site_type_symbol
_atom_site_label
_atom_site_fract_x
_atom_site_fract_y
_atom_site_fract_z
_atom_site_U_iso_or_equiv
_atom_site_adp_type
_atom_site_calc_flag
_atom_site_refinement_flags
_atom_site_occupancy
_atom_site_symmetry_multiplicity
C C1 0.70578(14) 0.25289(10) 0.87937(14) 0.0381(3) Uani d . 1 1
H H1 0.6938 0.3100 0.9271 0.046 Uiso calc R 1 1
C C2 0.78237(14) 0.18214(10) 0.96674(14) 0.0379(3) Uani d . 1 1
C C3 0.72170(16) 0.11312(12) 1.02635(16) 0.0510(4) Uani d . 1 1
H H3 0.6318 0.1079 1.0110 0.061 Uiso calc R 1 1
C C4 0.79230(18) 0.05162(13) 1.10855(18) 0.0598(5) Uani d . 1 1
H H4 0.7488 0.0058 1.1474 0.072 Uiso calc R 1 1
C C5 0.92559(18) 0.05652(12) 1.13422(16) 0.0527(4) Uani d . 1 1
C C6 1.0028(2) -0.01018(15) 1.2240(2) 0.0748(6) Uani d . 1 1
H H6A 1.0934 0.0045 1.2300 0.112 Uiso calc R 1 1
H H6B 0.9881 -0.0744 1.1961 0.112 Uiso calc R 1 1
H H6C 0.9761 -0.0032 1.3030 0.112 Uiso calc R 1 1
C C7 0.98531(17) 0.12598(14) 1.07495(17) 0.0578(5) Uani d . 1 1
H H7 1.0752 0.1312 1.0904 0.069 Uiso calc R 1 1
C C8 0.91576(16) 0.18805(12) 0.99343(16) 0.0508(4) Uani d . 1 1
H H8 0.9593 0.2346 0.9559 0.061 Uiso calc R 1 1
C C9 0.83298(15) 0.36630(11) 0.77479(15) 0.0426(4) Uani d . 1 1
C C10 0.89465(19) 0.38493(14) 0.66304(18) 0.0614(5) Uani d . 1 1
H H10A 0.8856 0.3298 0.6112 0.092 Uiso calc R 1 1
H H10B 0.9850 0.3988 0.6872 0.092 Uiso calc R 1 1
H H10C 0.8529 0.4381 0.6191 0.092 Uiso calc R 1 1
C C11 0.57167(14) 0.21783(10) 0.82499(13) 0.0358(3) Uani d . 1 1
C C12 0.56126(15) 0.14446(10) 0.74112(14) 0.0393(4) Uani d . 1 1
C C13 0.44045(16) 0.10999(11) 0.68525(15) 0.0466(4) Uani d . 1 1
H H13 0.4361 0.0611 0.6280 0.056 Uiso calc R 1 1
C C14 0.32992(16) 0.14825(12) 0.71506(16) 0.0493(4) Uani d . 1 1
H H14 0.2501 0.1255 0.6772 0.059 Uiso calc R 1 1
C C15 0.33371(15) 0.22181(12) 0.80244(15) 0.0448(4) Uani d . 1 1
C C16 0.45625(14) 0.25743(10) 0.85831(13) 0.0385(4) Uani d . 1 1
C C17 0.45539(16) 0.33110(12) 0.94630(16) 0.0492(4) Uani d . 1 1
H H17 0.5338 0.3556 0.9851 0.059 Uiso calc R 1 1
C C18 0.34242(18) 0.36669(15) 0.97517(19) 0.0632(5) Uani d . 1 1
H H18 0.3450 0.4150 1.0330 0.076 Uiso calc R 1 1
C C19 0.22255(18) 0.33162(16) 0.9191(2) 0.0685(6) Uani d . 1 1
H H19 0.1459 0.3565 0.9391 0.082 Uiso calc R 1 1
C C20 0.21922(17) 0.26107(14) 0.83527(19) 0.0601(5) Uani d . 1 1
H H20 0.1393 0.2378 0.7983 0.072 Uiso calc R 1 1
N N1 0.77811(12) 0.28136(9) 0.78136(12) 0.0424(3) Uani d . 1 1
H H1A 0.7856 0.2408 0.7246 0.051 Uiso calc R 1 1
O O1 0.67338(11) 0.10791(8) 0.71078(11) 0.0497(3) Uani d . 1 1
H H1B 0.6595 0.0546 0.6818 0.075 Uiso calc R 1 1
O O2 0.83171(12) 0.42693(8) 0.85572(11) 0.0548(3) Uani d . 1 1

loop_
_atom_site_aniso_label
_atom_site_aniso_U_11
_atom_site_aniso_U_22
_atom_site_aniso_U_33
_atom_site_aniso_U_12
_atom_site_aniso_U_13
_atom_site_aniso_U_23
C1 0.0395(8) 0.0307(7) 0.0462(8) -0.0022(6) 0.0133(7) -0.0001(6)
C2 0.0374(8) 0.0347(8) 0.0420(8) -0.0016(6) 0.0073(6) -0.0045(6)
C3 0.0395(9) 0.0529(10) 0.0601(10) -0.0034(7) 0.0065(8) 0.0127(8)
C4 0.0596(11) 0.0546(11) 0.0628(12) -0.0048(8) 0.0017(9) 0.0175(9)
C5 0.0580(11) 0.0473(10) 0.0486(10) 0.0063(8) -0.0051(8) -0.0065(7)
C6 0.0827(15) 0.0659(13) 0.0670(13) 0.0196(11) -0.0172(11) -0.0003(10)
C7 0.0391(9) 0.0678(12) 0.0630(11) 0.0021(8) -0.0038(8) -0.0070(9)
C8 0.0410(9) 0.0523(10) 0.0587(10) -0.0089(7) 0.0063(7) -0.0005(8)
C9 0.0406(8) 0.0347(8) 0.0531(9) -0.0017(6) 0.0090(7) 0.0078(7)
C10 0.0683(12) 0.0529(10) 0.0681(12) -0.0112(9) 0.0271(10) 0.0078(9)
C11 0.0382(8) 0.0299(7) 0.0399(8) -0.0006(6) 0.0079(6) 0.0058(6)
C12 0.0444(8) 0.0305(7) 0.0443(8) 0.0006(6) 0.0108(7) 0.0051(6)
C13 0.0550(10) 0.0365(8) 0.0472(9) -0.0065(7) 0.0045(7) -0.0016(7)
C14 0.0449(9) 0.0481(9) 0.0527(10) -0.0073(7) 0.0004(7) 0.0039(7)
C15 0.0400(9) 0.0455(9) 0.0493(9) -0.0001(7) 0.0078(7) 0.0082(7)
C16 0.0405(8) 0.0361(8) 0.0400(8) -0.0001(6) 0.0090(6) 0.0063(6)
C17 0.0449(9) 0.0520(10) 0.0528(10) -0.0019(7) 0.0138(7) -0.0055(8)
C18 0.0571(11) 0.0668(12) 0.0699(12) 0.0024(9) 0.0240(9) -0.0157(10)
C19 0.0452(10) 0.0796(14) 0.0850(14) 0.0078(9) 0.0238(10) -0.0075(11)
C20 0.0389(9) 0.0704(12) 0.0715(12) -0.0007(8) 0.0103(8) -0.0005(10)
N1 0.0474(8) 0.0336(7) 0.0491(8) -0.0052(5) 0.0166(6) -0.0001(5)
O1 0.0517(7) 0.0348(6) 0.0656(8) 0.0005(5) 0.0183(6) -0.0076(5)
O2 0.0699(8) 0.0352(6) 0.0617(8) -0.0099(5) 0.0179(6) 0.0019(5)

loop_
_atom_type_symbol
_atom_type_description
_atom_type_scat_dispersion_real
_atom_type_scat_dispersion_imag
_atom_type_scat_source
C C 0.0033 0.0016 'International Tables Vol C Tables 4.2.6.8 and 6.1.1.4'
H H 0.0000 0.0000 'International Tables Vol C Tables 4.2.6.8 and 6.1.1.4'
N N 0.0061 0.0033 'International Tables Vol C Tables 4.2.6.8 and 6.1.1.4'
O O 0.0106 0.0060 'International Tables Vol C Tables 4.2.6.8 and 6.1.1.4'

loop_
_geom_angle_atom_site_label_1
_geom_angle_atom_site_label_2
_geom_angle_atom_site_label_3
_geom_angle
N1 C1 C11 110.12(12)
N1 C1 C2 111.48(12)
C11 C1 C2 113.60(11)
N1 C1 H1 107.1
C11 C1 H1 107.1
C2 C1 H1 107.1
C3 C2 C8 117.48(15)
C3 C2 C1 121.80(13)
C8 C2 C1 120.65(14)
C2 C3 C4 121.09(16)
C2 C3 H3 119.5
C4 C3 H3 119.5
C5 C4 C3 121.59(17)
C5 C4 H4 119.2
C3 C4 H4 119.2
C7 C5 C4 116.94(16)
C7 C5 C6 121.31(18)
C4 C5 C6 121.74(19)
C5 C6 H6A 109.5
C5 C6 H6B 109.5
H6A C6 H6B 109.5
C5 C6 H6C 109.5
H6A C6 H6C 109.5
H6B C6 H6C 109.5
C5 C7 C8 121.93(16)
C5 C7 H7 119.0
C8 C7 H7 119.0
C7 C8 C2 120.96(16)
C7 C8 H8 119.5
C2 C8 H8 119.5
O2 C9 N1 121.89(15)
O2 C9 C10 121.78(14)
N1 C9 C10 116.33(15)
C9 C10 H10A 109.5
C9 C10 H10B 109.5
H10A C10 H10B 109.5
C9 C10 H10C 109.5
H10A C10 H10C 109.5
H10B C10 H10C 109.5
C12 C11 C16 118.85(14)
C12 C11 C1 118.83(13)
C16 C11 C1 122.32(13)
O1 C12 C11 117.61(13)
O1 C12 C13 120.52(14)
C11 C12 C13 121.84(14)
C14 C13 C12 119.71(15)
C14 C13 H13 120.1
C12 C13 H13 120.1
C13 C14 C15 121.33(15)
C13 C14 H14 119.3
C15 C14 H14 119.3
C14 C15 C20 121.69(16)
C14 C15 C16 118.98(15)
C20 C15 C16 119.33(16)
C17 C16 C15 117.02(14)
C17 C16 C11 123.71(14)
C15 C16 C11 119.26(14)
C18 C17 C16 121.57(16)
C18 C17 H17 119.2
C16 C17 H17 119.2
C17 C18 C19 120.91(18)
C17 C18 H18 119.5
C19 C18 H18 119.5
C20 C19 C18 119.33(17)
C20 C19 H19 120.3
C18 C19 H19 120.3
C19 C20 C15 121.82(18)
C19 C20 H20 119.1
C15 C20 H20 119.1
C9 N1 C1 124.00(13)
C9 N1 H1A 118.0
C1 N1 H1A 118.0
C12 O1 H1B 109.5

loop_
_geom_bond_atom_site_label_1
_geom_bond_atom_site_label_2
_geom_bond_distance
C1 N1 1.4657(19)
C1 C11 1.519(2)
C1 C2 1.525(2)
C1 H1 0.9800
C2 C3 1.380(2)
C2 C8 1.380(2)
C3 C4 1.383(2)
C3 H3 0.9300
C4 C5 1.378(3)
C4 H4 0.9300
C5 C7 1.377(3)
C5 C6 1.506(3)
C6 H6A 0.9600
C6 H6B 0.9600
C6 H6C 0.9600
C7 C8 1.379(3)
C7 H7 0.9300
C8 H8 0.9300
C9 O2 1.237(2)
C9 N1 1.3325(19)
C9 C10 1.498(2)
C10 H10A 0.9600
C10 H10B 0.9600
C10 H10C 0.9600
C11 C12 1.380(2)
C11 C16 1.425(2)
C12 O1 1.3653(18)
C12 C13 1.403(2)
C13 C14 1.358(2)
C13 H13 0.9300
C14 C15 1.412(2)
C14 H14 0.9300
C15 C20 1.412(2)
C15 C16 1.423(2)
C16 C17 1.422(2)
C17 C18 1.362(2)
C17 H17 0.9300
C18 C19 1.398(3)
C18 H18 0.9300
C19 C20 1.354(3)
C19 H19 0.9300
C20 H20 0.9300
N1 H1A 0.8600
O1 H1B 0.8200

loop_
_geom_hbond_atom_site_label_D
_geom_hbond_atom_site_label_H
_geom_hbond_atom_site_label_A
_geom_hbond_site_symmetry_A
_geom_hbond_distance_DH
_geom_hbond_distance_HA
_geom_hbond_distance_DA
_geom_hbond_angle_DHA
N1 H1A O1 . 0.86 2.20 2.7396(16) 121
O1 H1B O2 2_646 0.82 1.85 2.6498(15) 165

loop_
_geom_torsion_atom_site_label_1
_geom_torsion_atom_site_label_2
_geom_torsion_atom_site_label_3
_geom_torsion_atom_site_label_4
_geom_torsion
N1 C1 C2 C3 -148.79(15)
C11 C1 C2 C3 -23.7(2)
N1 C1 C2 C8 34.33(19)
C11 C1 C2 C8 159.45(14)
C8 C2 C3 C4 -0.8(3)
C1 C2 C3 C4 -177.72(16)
C2 C3 C4 C5 -0.1(3)
C3 C4 C5 C7 0.5(3)
C3 C4 C5 C6 179.83(18)
C4 C5 C7 C8 -0.1(3)
C6 C5 C7 C8 -179.40(18)
C5 C7 C8 C2 -0.8(3)
C3 C2 C8 C7 1.2(2)
C1 C2 C8 C7 178.18(15)
N1 C1 C11 C12 56.06(17)
C2 C1 C11 C12 -69.78(17)
N1 C1 C11 C16 -124.50(14)
C2 C1 C11 C16 109.65(15)
C16 C11 C12 O1 179.95(12)
C1 C11 C12 O1 -0.6(2)
C16 C11 C12 C13 2.0(2)
C1 C11 C12 C13 -178.56(13)
O1 C12 C13 C14 -178.92(14)
C11 C12 C13 C14 -1.0(2)
C12 C13 C14 C15 -0.6(2)
C13 C14 C15 C20 -179.08(16)
C13 C14 C15 C16 1.2(2)
C14 C15 C16 C17 -179.63(15)
C20 C15 C16 C17 0.6(2)
C14 C15 C16 C11 -0.2(2)
C20 C15 C16 C11 -179.93(15)
C12 C11 C16 C17 178.05(14)
C1 C11 C16 C17 -1.4(2)
C12 C11 C16 C15 -1.3(2)
C1 C11 C16 C15 179.22(13)
C15 C16 C17 C18 -0.6(2)
C11 C16 C17 C18 -179.98(16)
C16 C17 C18 C19 0.1(3)
C17 C18 C19 C20 0.2(3)
C18 C19 C20 C15 -0.2(3)
C14 C15 C20 C19 179.99(18)
C16 C15 C20 C19 -0.3(3)
O2 C9 N1 C1 3.4(2)
C10 C9 N1 C1 -175.71(14)
C11 C1 N1 C9 125.81(15)
C2 C1 N1 C9 -107.16(16)
